data_7209506
loop_
_publ_author_name
'Caballero, Antonio'
'Bennett, Sam'
'Serpell, Christopher J.'
'Beer, Paul D.'

_publ_section_title
;
 Iodo-imidazolium salts: halogen bonding in crystals and anion-templated
 pseudorotaxanes
;
_journal_issue 16
_journal_name_full CrystEngComm
_journal_page_first 3076
_journal_paper_doi 10.1039/c2ce26020d
_journal_volume 15
_journal_year 2013
_chemical_formula_moiety 'C17 H32 I N2, Cl, H2 O'
_chemical_formula_sum 'C17 H34 Cl I N2 O'
_chemical_formula_weight 444.81
_space_group_IT_number 2
_symmetry_cell_setting triclinic
_symmetry_space_group_name_Hall '-P 1'
_symmetry_space_group_name_H-M 'P -1'
_atom_sites_solution_hydrogens geom
_atom_sites_solution_primary direct
_audit_creation_date 11-02-15
_audit_creation_method CRYSTALS_ver_14.07
_cell_angle_alpha 108.091(5)
_cell_angle_beta 93.709(4)
_cell_angle_gamma 106.155(4)
_cell_formula_units_Z 2
_cell_length_a 8.8992(5)
_cell_length_b 9.1246(5)
_cell_length_c 14.5130(8)
_cell_measurement_reflns_used 8634
_cell_measurement_temperature 150
_cell_measurement_theta_max 76
_cell_measurement_theta_min 3
_cell_volume 1061.15(11)
_computing_cell_refinement
;
CrysAlisPro, Oxford Diffraction Ltd.,
Version 1.171.34.41 (release 13-09-2010 CrysAlis171 .NET)
(compiled Sep 13 2010,14:28:38)
;
_computing_data_collection
;
CrysAlisPro, Oxford Diffraction Ltd.,
Version 1.171.34.41 (release 13-09-2010 CrysAlis171 .NET)
(compiled Sep 13 2010,14:28:38)
;
_computing_data_reduction
;
CrysAlisPro, Oxford Diffraction Ltd.,
Version 1.171.34.41 (release 13-09-2010 CrysAlis171 .NET)
(compiled Sep 13 2010,14:28:38)
;
_computing_molecular_graphics 'CAMERON (Watkin et al., 1996)'
_computing_publication_material 'CRYSTALS (Betteridge et al., 2003)'
_computing_structure_refinement 'CRYSTALS (Betteridge et al., 2003)'
_computing_structure_solution 'SIR92 (Altomare et al., 1994)'
_diffrn_ambient_temperature 150
_diffrn_measured_fraction_theta_full 0.997
_diffrn_measured_fraction_theta_max 0.983
_diffrn_measurement_device Serial
_diffrn_measurement_device_type 'SuperNova, Dual, Cu at zero, Atlas'
_diffrn_measurement_method \w
_diffrn_radiation_monochromator mirror
_diffrn_radiation_type 'Cu K\a'
_diffrn_radiation_wavelength 1.54180
_diffrn_reflns_av_R_equivalents 0.032
_diffrn_reflns_limit_h_max 11
_diffrn_reflns_limit_h_min -10
_diffrn_reflns_limit_k_max 10
_diffrn_reflns_limit_k_min -11
_diffrn_reflns_limit_l_max 18
_diffrn_reflns_limit_l_min -18
_diffrn_reflns_number 10946
_diffrn_reflns_theta_full 73.900
_diffrn_reflns_theta_max 76.185
_diffrn_reflns_theta_min 3.248
_diffrn_standards_decay_% 0
_diffrn_standards_interval_count 0
_diffrn_standards_interval_time 0
_diffrn_standards_number 0
_exptl_absorpt_coefficient_mu 13.031
_exptl_absorpt_correction_T_max 0.46
_exptl_absorpt_correction_T_min 0.15
_exptl_absorpt_correction_type multi-scan
_exptl_absorpt_process_details
;
CrysAlisPro, Oxford Diffraction Ltd.,
Version 1.171.34.41 (release 13-09-2010 CrysAlis171 .NET)
(compiled Sep 13 2010,14:28:38)
Empirical absorption correction using spherical harmonics,
implemented in SCALE3 ABSPACK scaling algorithm.
;
_exptl_crystal_colour yellow
_exptl_crystal_density_diffrn 1.392
_exptl_crystal_density_method 'not measured'
_exptl_crystal_description block
_exptl_crystal_F_000 456
_exptl_crystal_size_max 0.075
_exptl_crystal_size_mid 0.075
_exptl_crystal_size_min 0.060
_refine_diff_density_max 2.42
_refine_diff_density_min -1.64
_refine_ls_extinction_method None
_refine_ls_goodness_of_fit_ref 1.0779
_refine_ls_hydrogen_treatment none
_refine_ls_matrix_type full
_refine_ls_number_parameters 291
_refine_ls_number_reflns 4354
_refine_ls_number_restraints 163
_refine_ls_R_factor_all 0.0436
_refine_ls_R_factor_gt 0.0422
_refine_ls_shift/su_max 0.0003348
_refine_ls_shift/su_mean 0.0000121
_refine_ls_structure_factor_coef Fsqd
_refine_ls_weighting_details
;
Method, part 1, Chebychev polynomial, (Watkin, 1994, Prince, 1982)
[weight] = 1.0/[A~0~*T~0~(x)+A~1~*T~1~(x) ... +A~n-1~]*T~n-1~(x)]
where A~i~ are the Chebychev coefficients listed below and x= Fcalc/Fmax
Method = Robust Weighting (Prince, 1982)
W = [weight] * [1-(deltaF/6*sigmaF)^2^]^2^
A~i~ are:
0.192E+04 0.306E+04 0.171E+04 621.
;
_refine_ls_weighting_scheme calc
_refine_ls_wR_factor_all 0.1087
_refine_ls_wR_factor_gt 0.1067
_refine_ls_wR_factor_ref 0.1087
_reflns_limit_h_max 11
_reflns_limit_h_min -11
_reflns_limit_k_max 10
_reflns_limit_k_min -11
_reflns_limit_l_max 18
_reflns_limit_l_min 0
_reflns_number_gt 4158
_reflns_number_total 4371
_reflns_threshold_expression I>2.0\s(I)
_oxford_diffrn_Wilson_B_factor 2.40
_oxford_diffrn_Wilson_scale 0.04
_oxford_refine_ls_r_factor_ref 0.0436
_oxford_refine_ls_scale 5.29(8)
_oxford_reflns_number_all 4355
_oxford_reflns_threshold_expression_ref I>-3.0\s(I)
_oxford_structure_analysis_title 053CJS10
_cod_data_source_file c2ce26020d.txt
_cod_data_source_block 3-Cl
_cod_depositor_comments
;
The following automatic conversions were performed:

'_symmetry_cell_setting' value 'Triclinic' changed to 'triclinic'
according to /home/saulius/struct/CIF-dictionaries/cif_core.dic
dictionary named 'cif_core.dic' version 2.4.2 from 2011-04-26.

Automatic conversion script
Id: cif_fix_values 1891 2012-01-12 08:04:46Z andrius 
;
_cod_original_cell_volume 1061.15(10)
_cod_original_sg_symbol_H-M 'P -1 '
_cod_database_code 7209506

loop_
_symmetry_equiv_pos_as_xyz
x,y,z
-x,-y,-z

loop_
_atom_site_label
_atom_site_type_symbol
_atom_site_fract_x
_atom_site_fract_y
_atom_site_fract_z
_atom_site_U_iso_or_equiv
_atom_site_occupancy
_atom_site_adp_type
_atom_site_refinement_flags_posn
_atom_site_refinement_flags_adp
_atom_site_refinement_flags_occupancy
_atom_site_disorder_group
Cl1 Cl 0.07990(15) 0.32614(16) 0.08444(12) 0.0456 1.0000 Uani . . . .
I2 I 0.29063(3) 0.14415(3) 0.12043(2) 0.0311 1.0000 Uani . . . .
C3 C 0.4389(5) 0.0102(5) 0.1397(3) 0.0263 1.0000 Uani . . . .
N4 N 0.3919(4) -0.1417(5) 0.1415(3) 0.0275 1.0000 Uani . U . .
C5 C 0.5231(6) -0.1940(6) 0.1472(4) 0.0339 1.0000 Uani . . . .
C6 C 0.6519(6) -0.0697(6) 0.1503(4) 0.0316 1.0000 Uani . . . .
N7 N 0.5970(4) 0.0569(5) 0.1453(3) 0.0266 1.0000 Uani . U . .
C8 C 0.5092(7) -0.3619(7) 0.1473(6) 0.0505 1.0000 Uani . . . .
C9 C 0.8231(6) -0.0576(7) 0.1573(5) 0.0421 1.0000 Uani . . . .
C10 C 0.2280(6) -0.2331(6) 0.1463(4) 0.0330 0.328(17) Uani . U P 3
C11 C 0.184(3) -0.160(3) 0.2515(15) 0.0445 0.328(17) Uani . U P 3
C12 C 0.284(3) -0.178(5) 0.3279(17) 0.0850 0.328(17) Uani . U P 3
C13 C 0.239(5) -0.131(5) 0.426(3) 0.0895 0.328(17) Uani D U P 3
C14 C 0.296(4) 0.046(5) 0.490(2) 0.0932 0.328(17) Uani D U P 3
C15 C 0.280(5) 0.084(7) 0.595(3) 0.0986 0.328(17) Uani . U P 3
C16 C 0.6985(6) 0.2181(6) 0.1481(4) 0.0333 0.579(14) Uani . U P 2
C17 C 0.7869(12) 0.3198(11) 0.2519(7) 0.0354 0.579(14) Uani . U P 2
C18 C 0.6796(19) 0.358(2) 0.3273(10) 0.0491 0.579(14) Uani . U P 2
C19 C 0.777(2) 0.452(3) 0.4309(11) 0.0499 0.579(14) Uani D U P 2
C20 C 0.6758(18) 0.481(2) 0.5103(9) 0.0760 0.579(14) Uani D U P 2
C21 C 0.773(4) 0.568(2) 0.6133(18) 0.0633 0.579(14) Uani . U P 2
C30 C 0.2280(6) -0.2331(6) 0.1463(4) 0.0330 0.672(17) Uani . U P 4
C31 C 0.2085(12) -0.2351(15) 0.2489(7) 0.0421 0.672(17) Uani . U P 4
C32 C 0.2343(11) -0.0695(12) 0.3243(6) 0.0449 0.672(17) Uani . U P 4
C33 C 0.2199(17) -0.0714(16) 0.4288(10) 0.0587 0.672(17) Uani . U P 4
C34 C 0.242(2) 0.089(2) 0.5052(9) 0.0816 0.672(17) Uani . U P 4
C35 C 0.222(2) 0.077(3) 0.6062(11) 0.1109 0.672(17) Uani . U P 4
C36 C 0.6985(6) 0.2181(6) 0.1481(4) 0.0333 0.421(14) Uani . U P 1
C37 C 0.7005(18) 0.3588(15) 0.2400(10) 0.0368 0.421(14) Uani . U P 1
C38 C 0.730(2) 0.335(3) 0.3351(14) 0.0404 0.421(14) Uani . U P 1
C39 C 0.746(4) 0.482(4) 0.4239(15) 0.0507 0.421(14) Uani D U P 1
C40 C 0.773(2) 0.453(2) 0.5197(10) 0.0576 0.421(14) Uani D U P 1
C41 C 0.794(7) 0.622(4) 0.607(3) 0.0825 0.421(14) Uani . U P 1
O50 O 0.1615(5) 0.4637(5) -0.0889(4) 0.0516 1.0000 Uani . . . .
H81 H 0.6085 -0.3838 0.1375 0.0770 1.0000 Uiso R . . .
H83 H 0.4832 -0.3705 0.2097 0.0771 1.0000 Uiso R . . .
H82 H 0.4272 -0.4404 0.0946 0.0772 1.0000 Uiso R . . .
H91 H 0.8694 -0.0120 0.1092 0.0644 1.0000 Uiso R . . .
H93 H 0.8774 0.0150 0.2228 0.0644 1.0000 Uiso R . . .
H92 H 0.8359 -0.1656 0.1455 0.0645 1.0000 Uiso R . . .
H101 H 0.2204 -0.3458 0.1338 0.0389 0.328(17) Uiso R . P 3
H102 H 0.1548 -0.2257 0.0968 0.0390 0.328(17) Uiso R . P 3
H112 H 0.0744 -0.2168 0.2517 0.0560 0.328(17) Uiso R . P 3
H111 H 0.1996 -0.0455 0.2665 0.0561 0.328(17) Uiso R . P 3
H121 H 0.2670 -0.2938 0.3108 0.0990 0.328(17) Uiso R . P 3
H122 H 0.3924 -0.1230 0.3253 0.0990 0.328(17) Uiso R . P 3
H132 H 0.3018 -0.1699 0.4650 0.1030 0.328(17) Uiso R . P 3
H131 H 0.1275 -0.1795 0.4262 0.1030 0.328(17) Uiso R . P 3
H141 H 0.4027 0.1029 0.4846 0.1070 0.328(17) Uiso R . P 3
H142 H 0.2209 0.0882 0.4635 0.1071 0.328(17) Uiso R . P 3
H152 H 0.3432 0.1913 0.6367 0.1400 0.328(17) Uiso R . P 3
H151 H 0.3185 0.0048 0.6111 0.1400 0.328(17) Uiso R . P 3
H153 H 0.1713 0.0659 0.6033 0.1400 0.328(17) Uiso R . P 3
H162 H 0.7751 0.2021 0.1043 0.0400 0.579(14) Uiso R . P 2
H161 H 0.6326 0.2743 0.1268 0.0399 0.579(14) Uiso R . P 2
H171 H 0.8491 0.2599 0.2728 0.0420 0.579(14) Uiso R . P 2
H172 H 0.8570 0.4222 0.2507 0.0420 0.579(14) Uiso R . P 2
H182 H 0.6235 0.4246 0.3090 0.0690 0.579(14) Uiso R . P 2
H181 H 0.6039 0.2567 0.3259 0.0690 0.579(14) Uiso R . P 2
H192 H 0.8421 0.3896 0.4457 0.0631 0.579(14) Uiso R . P 2
H191 H 0.8445 0.5568 0.4317 0.0633 0.579(14) Uiso R . P 2
H201 H 0.6172 0.5506 0.4984 0.0930 0.579(14) Uiso R . P 2
H202 H 0.6019 0.3785 0.5075 0.0930 0.579(14) Uiso R . P 2
H211 H 0.7026 0.5824 0.6602 0.0900 0.579(14) Uiso R . P 2
H213 H 0.8442 0.6710 0.6174 0.0901 0.579(14) Uiso R . P 2
H212 H 0.8323 0.5015 0.6263 0.0900 0.579(14) Uiso R . P 2
H301 H 0.2043 -0.3435 0.1023 0.0389 0.672(17) Uiso R . P 4
H302 H 0.1550 -0.1834 0.1257 0.0392 0.672(17) Uiso R . P 4
H312 H 0.2856 -0.2800 0.2700 0.0542 0.672(17) Uiso R . P 4
H311 H 0.1018 -0.3035 0.2473 0.0539 0.672(17) Uiso R . P 4
H321 H 0.3388 0.0006 0.3256 0.0570 0.672(17) Uiso R . P 4
H322 H 0.1562 -0.0250 0.3043 0.0571 0.672(17) Uiso R . P 4
H332 H 0.3019 -0.1113 0.4491 0.0703 0.672(17) Uiso R . P 4
H331 H 0.1163 -0.1443 0.4268 0.0702 0.672(17) Uiso R . P 4
H342 H 0.3465 0.1621 0.5082 0.1051 0.672(17) Uiso R . P 4
H341 H 0.1599 0.1309 0.4858 0.1051 0.672(17) Uiso R . P 4
H351 H 0.2297 0.1824 0.6514 0.1549 0.672(17) Uiso R . P 4
H352 H 0.3045 0.0407 0.6282 0.1551 0.672(17) Uiso R . P 4
H353 H 0.1200 0.0009 0.6025 0.1550 0.672(17) Uiso R . P 4
H362 H 0.8055 0.2146 0.1436 0.0400 0.421(14) Uiso R . P 1
H361 H 0.6567 0.2388 0.0918 0.0400 0.421(14) Uiso R . P 1
H372 H 0.7842 0.4544 0.2411 0.0459 0.421(14) Uiso R . P 1
H371 H 0.5986 0.3773 0.2341 0.0460 0.421(14) Uiso R . P 1
H381 H 0.8174 0.2907 0.3347 0.0520 0.421(14) Uiso R . P 1
H382 H 0.6342 0.2577 0.3404 0.0520 0.421(14) Uiso R . P 1
H392 H 0.8482 0.5559 0.4238 0.0770 0.421(14) Uiso R . P 1
H391 H 0.6645 0.5328 0.4215 0.0770 0.421(14) Uiso R . P 1
H401 H 0.8610 0.4120 0.5275 0.0720 0.421(14) Uiso R . P 1
H402 H 0.6744 0.3727 0.5189 0.0721 0.421(14) Uiso R . P 1
H412 H 0.7991 0.6059 0.6696 0.1070 0.421(14) Uiso R . P 1
H411 H 0.8904 0.7000 0.6055 0.1070 0.421(14) Uiso R . P 1
H413 H 0.7057 0.6597 0.5973 0.1070 0.421(14) Uiso R . P 1
H501 H 0.1399 0.4268 -0.0427 0.0607 1.0000 Uiso R . . .
H502 H 0.0984 0.5189 -0.0880 0.0607 1.0000 Uiso R . . .

loop_
_atom_site_aniso_label
_atom_site_aniso_U_11
_atom_site_aniso_U_22
_atom_site_aniso_U_33
_atom_site_aniso_U_23
_atom_site_aniso_U_13
_atom_site_aniso_U_12
Cl1 0.0307(6) 0.0381(6) 0.0842(10) 0.0371(7) 0.0142(6) 0.0164(5)
I2 0.02857(17) 0.02701(17) 0.04177(19) 0.01465(14) 0.00580(13) 0.01156(13)
C3 0.028(2) 0.026(2) 0.025(2) 0.0079(18) 0.0046(17) 0.0102(18)
N4 0.0236(19) 0.0246(19) 0.033(2) 0.0085(16) 0.0037(15) 0.0077(15)
C5 0.031(2) 0.030(2) 0.044(3) 0.014(2) 0.004(2) 0.013(2)
C6 0.028(2) 0.032(2) 0.037(3) 0.013(2) 0.0035(19) 0.012(2)
N7 0.0223(18) 0.0283(19) 0.0294(19) 0.0109(15) 0.0041(14) 0.0069(15)
C8 0.039(3) 0.037(3) 0.084(5) 0.024(3) 0.008(3) 0.022(3)
C9 0.026(2) 0.047(3) 0.059(3) 0.022(3) 0.004(2) 0.017(2)
C10 0.026(2) 0.027(2) 0.041(2) 0.010(2) 0.0034(19) 0.0047(19)
C11 0.043(9) 0.041(10) 0.050(5) 0.019(6) 0.020(6) 0.005(8)
C12 0.070(10) 0.142(17) 0.045(5) 0.030(9) 0.013(7) 0.038(11)
C13 0.073(10) 0.145(17) 0.048(5) 0.027(10) 0.017(7) 0.035(11)
C14 0.075(10) 0.146(17) 0.051(6) 0.024(10) 0.017(7) 0.032(11)
C15 0.078(12) 0.150(18) 0.053(6) 0.021(10) 0.023(9) 0.027(12)
C16 0.030(2) 0.032(2) 0.036(2) 0.0146(18) 0.0066(19) 0.003(2)
C17 0.031(5) 0.028(4) 0.042(3) 0.011(3) 0.002(3) 0.003(3)
C18 0.038(8) 0.049(8) 0.041(4) -0.001(5) 0.002(4) 0.005(6)
C19 0.036(8) 0.046(10) 0.047(4) -0.005(5) -0.004(4) 0.007(6)
C20 0.067(8) 0.091(10) 0.045(5) -0.009(6) 0.006(4) 0.024(8)
C21 0.080(12) 0.057(11) 0.046(5) 0.004(8) 0.000(6) 0.028(10)
C30 0.026(2) 0.027(2) 0.041(2) 0.010(2) 0.0034(19) 0.0047(19)
C31 0.038(5) 0.039(5) 0.047(3) 0.019(3) 0.010(3) 0.003(4)
C32 0.046(5) 0.047(5) 0.038(3) 0.016(3) 0.009(4) 0.006(4)
C33 0.058(7) 0.072(7) 0.044(4) 0.026(4) 0.016(5) 0.008(6)
C34 0.081(9) 0.097(8) 0.044(5) 0.006(5) 0.022(6) 0.010(8)
C35 0.083(11) 0.179(18) 0.046(5) 0.021(7) 0.031(7) 0.018(12)
C36 0.030(2) 0.032(2) 0.036(2) 0.0146(18) 0.0066(19) 0.003(2)
C37 0.040(7) 0.028(4) 0.043(4) 0.015(3) 0.005(5) 0.009(5)
C38 0.037(10) 0.047(8) 0.041(4) 0.016(4) 0.005(7) 0.016(8)
C39 0.052(13) 0.056(11) 0.045(5) 0.011(5) 0.004(8) 0.026(9)
C40 0.060(11) 0.065(10) 0.042(5) 0.010(6) -0.003(7) 0.023(8)
C41 0.12(2) 0.073(18) 0.043(7) 0.006(11) 0.004(12) 0.03(2)
O50 0.045(2) 0.054(3) 0.075(3) 0.035(2) 0.024(2) 0.026(2)

loop_
_atom_type_symbol
_atom_type_scat_dispersion_real
_atom_type_scat_dispersion_imag
_atom_type_scat_Cromer_Mann_a1
_atom_type_scat_Cromer_Mann_b1
_atom_type_scat_Cromer_Mann_a2
_atom_type_scat_Cromer_Mann_b2
_atom_type_scat_Cromer_Mann_a3
_atom_type_scat_Cromer_Mann_b3
_atom_type_scat_Cromer_Mann_a4
_atom_type_scat_Cromer_Mann_b4
_atom_type_scat_Cromer_Mann_c
_atom_type_scat_source
C 0.0181 0.0091 2.3100 20.8439 1.0200 10.2075 1.5886 0.5687 0.8650 51.6512 0.2156 'International Tables Vol C 4.2.6.8 and 6.1.1.4'
H 0.0000 0.0000 0.4930 10.5109 0.3229 26.1257 0.1402 3.1424 0.0408 57.7998 0.0030 'International Tables Vol C 4.2.6.8 and 6.1.1.4'
O 0.0492 0.0322 3.0485 13.2771 2.2868 5.7011 1.5463 0.3239 0.8670 32.9089 0.2508 'International Tables Vol C 4.2.6.8 and 6.1.1.4'
S 0.3331 0.5567 6.9053 1.4679 5.2034 22.2151 1.4379 0.2536 1.5863 56.1720 0.8669 'International Tables Vol C 4.2.6.8 and 6.1.1.4'
I -0.3257 6.8362 20.1472 4.3470 18.9949 0.3814 7.5138 27.7660 2.2735 66.8776 4.0712 'International Tables Vol C 4.2.6.8 and 6.1.1.4'
Cl 0.3639 0.7018 11.4604 0.0104 7.1964 1.1662 6.2556 18.5194 1.6455 47.7784 -9.5574 'International Tables Vol C 4.2.6.8 and 6.1.1.4'
N 0.0311 0.0180 12.2126 0.0057 3.1322 9.8933 2.0125 28.9975 1.1663 0.5826 -11.5290 'International Tables Vol C 4.2.6.8 and 6.1.1.4'

loop_
_geom_angle_atom_site_label_1
_geom_angle_atom_site_label_2
_geom_angle_atom_site_label_3
_geom_angle
_geom_angle_publ_flag
Cl1 I2 C3 177.65(13) yes
I2 C3 N4 126.1(3) yes
I2 C3 N7 125.9(3) yes
N4 C3 N7 107.9(4) yes
C3 N4 C5 109.1(4) yes
C3 N4 C10 125.3(4) yes
C5 N4 C10 125.3(4) yes
N4 C5 C6 107.1(4) yes
N4 C5 C8 122.2(5) yes
C6 C5 C8 130.7(5) yes
C5 C6 N7 106.9(4) yes
C5 C6 C9 130.4(5) yes
N7 C6 C9 122.7(4) yes
C6 N7 C3 108.9(4) yes
C6 N7 C36 125.2(4) yes
C3 N7 C36 125.9(4) yes
C5 C8 H81 110.0 no
C5 C8 H83 109.5 no
H81 C8 H83 109.4 no
C5 C8 H82 109.4 no
H81 C8 H82 108.7 no
H83 C8 H82 109.7 no
C6 C9 H91 109.7 no
C6 C9 H93 108.5 no
H91 C9 H93 108.7 no
C6 C9 H92 110.5 no
H91 C9 H92 109.7 no
H93 C9 H92 109.7 no
N4 C10 C11 110.6(8) yes
N4 C10 H101 109.0 no
C11 C10 H101 109.2 no
N4 C10 H102 109.0 no
C11 C10 H102 109.3 no
H101 C10 H102 109.7 no
C10 C11 C12 112(2) yes
C10 C11 H112 109.3 no
C12 C11 H112 108.6 no
C10 C11 H111 109.4 no
C12 C11 H111 107.9 no
H112 C11 H111 110.0 no
C11 C12 C13 115(3) yes
C11 C12 H121 106.3 no
C13 C12 H121 103.8 no
C11 C12 H122 107.1 no
C13 C12 H122 114.2 no
H121 C12 H122 109.8 no
C12 C13 C14 119(3) yes
C12 C13 H132 105.0 no
C14 C13 H132 98.1 no
C12 C13 H131 112.9 no
C14 C13 H131 110.7 no
H132 C13 H131 109.5 no
C13 C14 C15 117(3) yes
C13 C14 H141 113.2 no
C15 C14 H141 109.5 no
C13 C14 H142 102.2 no
C15 C14 H142 104.7 no
H141 C14 H142 109.7 no
C14 C15 H152 114.7 no
C14 C15 H151 101.8 no
H152 C15 H151 109.6 no
C14 C15 H153 111.2 no
H152 C15 H153 109.6 no
H151 C15 H153 109.6 no
N7 C16 C17 110.5(5) yes
N7 C16 H162 108.6 no
C17 C16 H162 109.0 no
N7 C16 H161 109.3 no
C17 C16 H161 109.3 no
H162 C16 H161 110.0 no
C16 C17 C18 114.1(9) yes
C16 C17 H171 108.1 no
C18 C17 H171 107.8 no
C16 C17 H172 108.6 no
C18 C17 H172 108.2 no
H171 C17 H172 109.9 no
C17 C18 C19 111.1(12) yes
C17 C18 H182 107.7 no
C19 C18 H182 109.0 no
C17 C18 H181 109.1 no
C19 C18 H181 110.3 no
H182 C18 H181 109.8 no
C18 C19 C20 113.5(14) yes
C18 C19 H192 108.5 no
C20 C19 H192 108.3 no
C18 C19 H191 108.5 no
C20 C19 H191 108.4 no
H192 C19 H191 109.7 no
C19 C20 C21 113.1(16) yes
C19 C20 H201 108.1 no
C21 C20 H201 107.4 no
C19 C20 H202 109.6 no
C21 C20 H202 109.1 no
H201 C20 H202 109.5 no
C20 C21 H211 109.3 no
C20 C21 H213 109.8 no
H211 C21 H213 110.0 no
C20 C21 H212 108.7 no
H211 C21 H212 109.4 no
H213 C21 H212 109.7 no
N4 C30 C31 112.3(5) yes
N4 C30 H301 108.0 no
C31 C30 H301 108.7 no
N4 C30 H302 109.0 no
C31 C30 H302 108.9 no
H301 C30 H302 109.9 no
C30 C31 C32 114.0(9) yes
C30 C31 H312 108.1 no
C32 C31 H312 107.8 no
C30 C31 H311 109.1 no
C32 C31 H311 108.1 no
H312 C31 H311 109.6 no
C31 C32 C33 113.9(9) yes
C31 C32 H321 109.1 no
C33 C32 H321 108.3 no
C31 C32 H322 108.2 no
C33 C32 H322 108.5 no
H321 C32 H322 108.7 no
C32 C33 C34 115.8(10) yes
C32 C33 H332 107.8 no
C34 C33 H332 106.3 no
C32 C33 H331 108.1 no
C34 C33 H331 108.7 no
H332 C33 H331 110.0 no
C33 C34 C35 113.0(15) yes
C33 C34 H342 109.1 no
C35 C34 H342 109.8 no
C33 C34 H341 107.5 no
C35 C34 H341 107.5 no
H342 C34 H341 109.9 no
C34 C35 H351 109.3 no
C34 C35 H352 108.9 no
H351 C35 H352 109.5 no
C34 C35 H353 109.7 no
H351 C35 H353 109.9 no
H352 C35 H353 109.5 no
N7 C36 C37 114.0(6) yes
N7 C36 H362 108.7 no
C37 C36 H362 109.5 no
N7 C36 H361 107.6 no
C37 C36 H361 107.3 no
H362 C36 H361 109.6 no
C36 C37 C38 116.0(13) yes
C36 C37 H372 107.6 no
C38 C37 H372 107.3 no
C36 C37 H371 107.7 no
C38 C37 H371 108.5 no
H372 C37 H371 109.7 no
C37 C38 C39 114.5(18) yes
C37 C38 H381 108.9 no
C39 C38 H381 114.8 no
C37 C38 H382 106.9 no
C39 C38 H382 101.8 no
H381 C38 H382 109.3 no
C38 C39 C40 113(2) yes
C38 C39 H392 102.5 no
C40 C39 H392 102.4 no
C38 C39 H391 115.0 no
C40 C39 H391 112.9 no
H392 C39 H391 109.5 no
C39 C40 C41 107(2) yes
C39 C40 H401 115.1 no
C41 C40 H401 111.5 no
C39 C40 H402 103.6 no
C41 C40 H402 109.6 no
H401 C40 H402 109.7 no
C40 C41 H412 109.8 no
C40 C41 H411 108.1 no
H412 C41 H411 109.7 no
C40 C41 H413 109.7 no
H412 C41 H413 109.7 no
H411 C41 H413 109.7 no
H501 O50 H502 102.5 no

loop_
_geom_bond_atom_site_label_1
_geom_bond_atom_site_label_2
_geom_bond_distance
_geom_bond_publ_flag
Cl1 I2 2.9482(12) yes
I2 C3 2.092(5) yes
C3 N4 1.341(6) yes
C3 N7 1.341(6) yes
N4 C5 1.386(6) yes
N4 C10 1.483(6) yes
C5 C6 1.356(7) yes
C5 C8 1.503(7) yes
C6 N7 1.393(6) yes
C6 C9 1.491(7) yes
N7 C36 1.483(6) yes
C8 H81 0.968 no
C8 H83 0.970 no
C8 H82 0.963 no
C9 H91 0.976 no
C9 H93 0.974 no
C9 H92 0.988 no
C10 C11 1.59(2) yes
C10 H101 0.969 no
C10 H102 0.968 no
C11 C12 1.45(4) yes
C11 H112 0.969 no
C11 H111 0.970 no
C12 C13 1.47(4) yes
C12 H121 0.970 no
C12 H122 0.969 no
C13 C14 1.5100(5) yes
C13 H132 0.971 no
C13 H131 0.970 no
C14 C15 1.47(4) yes
C14 H141 0.970 no
C14 H142 0.971 no
C15 H152 0.962 no
C15 H151 0.961 no
C15 H153 0.961 no
C16 C17 1.524(10) yes
C16 H162 0.971 no
C16 H161 0.972 no
C17 C18 1.521(19) yes
C17 H171 0.973 no
C17 H172 0.974 no
C18 C19 1.54(2) yes
C18 H182 0.971 no
C18 H181 0.973 no
C19 C20 1.5100(5) yes
C19 H192 0.975 no
C19 H191 0.975 no
C20 C21 1.52(3) yes
C20 H201 0.969 no
C20 H202 0.972 no
C21 H211 0.959 no
C21 H213 0.962 no
C21 H212 0.956 no
C30 C31 1.516(10) yes
C30 H301 0.965 no
C30 H302 0.970 no
C31 C32 1.510(16) yes
C31 H312 0.969 no
C31 H311 0.975 no
C32 C33 1.536(15) yes
C32 H321 0.967 no
C32 H322 0.967 no
C33 C34 1.486(18) yes
C33 H332 0.969 no
C33 H331 0.968 no
C34 C35 1.520(19) yes
C34 H342 0.976 no
C34 H341 0.976 no
C35 H351 0.960 no
C35 H352 0.962 no
C35 H353 0.962 no
C36 C37 1.532(14) yes
C36 H362 0.967 no
C36 H361 0.969 no
C37 C38 1.48(2) yes
C37 H372 0.971 no
C37 H371 0.970 no
C38 C39 1.50(4) yes
C38 H381 0.973 no
C38 H382 0.971 no
C39 C40 1.5100(5) yes
C39 H392 0.973 no
C39 H391 0.968 no
C40 C41 1.62(4) yes
C40 H401 0.972 no
C40 H402 0.969 no
C41 H412 0.963 no
C41 H411 0.960 no
C41 H413 0.958 no
O50 H501 0.850 no
O50 H502 0.850 no

loop_
_geom_hbond_atom_site_label_D
_geom_hbond_atom_site_label_H
_geom_hbond_atom_site_label_A
_geom_hbond_site_symmetry_A
_geom_hbond_angle_DHA
_geom_hbond_distance_DH
_geom_hbond_distance_HA
_geom_hbond_distance_DA
_geom_hbond_publ_flag
C8 H81 O50 2_655 172 0.97 2.43 3.39(3) yes
C9 H92 O50 2_655 171 0.99 2.59 3.57(3) yes
C13 H132 C40 2_656 127 0.97 2.56 3.24(3) yes
C20 H201 C20 2_666 130 0.97 2.53 3.24(3) yes
C37 H372 O50 2_665 124 0.97 2.57 3.22(3) yes
